data_1507838
loop_
_publ_author_name
'Nakamura, Shuichi'
'Maeno, Yuri'
'Ohara, Mutsuyo'
'Yamamura, Akiko'
'Funahashi, Yasuhiro'
'Shibata, Norio'

_publ_section_title
;
 Enantioselective synthesis of imidazolines with quaternary stereocenters
 by organocatalytic reaction of N-(heteroarenesulfonyl)imines with
 isocyanoacetates.
;
_journal_issue 12
_journal_name_full 'Organic letters'
_journal_page_first 2960
_journal_page_last 2963
_journal_paper_doi 10.1021/ol301256q
_journal_volume 14
_journal_year 2012
_chemical_absolute_configuration ad
_chemical_formula_moiety 'C30 H26 Br N3 O4 S'
_chemical_formula_sum 'C30 H26 Br N3 O4 S'
_chemical_formula_weight 604.52
_space_group_IT_number 4
_symmetry_cell_setting monoclinic
_symmetry_Int_Tables_number 4
_symmetry_space_group_name_Hall 'P 2yb'
_symmetry_space_group_name_H-M 'P 1 21 1'
_atom_sites_solution_hydrogens geom
_atom_sites_solution_primary direct
_atom_sites_solution_secondary difmap
_cell_angle_alpha 90.0000
_cell_angle_beta 103.6985(13)
_cell_angle_gamma 90.0000
_cell_formula_units_Z 2
_cell_length_a 8.2684(9)
_cell_length_b 15.0353(15)
_cell_length_c 11.4331(12)
_cell_measurement_reflns_used 4895
_cell_measurement_temperature 173
_cell_measurement_theta_max 30.95
_cell_measurement_theta_min 2.54
_cell_volume 1380.9(3)
_computing_cell_refinement CrystalClear
_computing_data_collection 'CrystalClear (Rigaku/MSC Inc., 2006)'
_computing_data_reduction CrystalClear
_computing_molecular_graphics 'CrystalStructure 4.0'
_computing_publication_material 'CrystalStructure 4.0 (Rigaku, 2010)'
_computing_structure_refinement 'CRYSTALS (Carruthers, et al., 1999)'
_computing_structure_solution 'SIR2004 (Burla, et al., 2005)'
_diffrn_ambient_temperature 173
_diffrn_detector_area_resol_mean 7.314
_diffrn_measured_fraction_theta_full 0.984
_diffrn_measured_fraction_theta_max 0.984
_diffrn_measurement_device_type 'Rigaku Mercury70'
_diffrn_measurement_method \w
_diffrn_radiation_type 'Mo K\a'
_diffrn_radiation_wavelength 0.71070
_diffrn_reflns_av_R_equivalents 0.0133
_diffrn_reflns_limit_h_max 10
_diffrn_reflns_limit_h_min -10
_diffrn_reflns_limit_k_max 19
_diffrn_reflns_limit_k_min -15
_diffrn_reflns_limit_l_max 14
_diffrn_reflns_limit_l_min -14
_diffrn_reflns_number 9274
_diffrn_reflns_theta_full 27.49
_diffrn_reflns_theta_max 27.49
_diffrn_standards_number 0
_exptl_absorpt_coefficient_mu 1.609
_exptl_absorpt_correction_T_max 0.725
_exptl_absorpt_correction_T_min 0.627
_exptl_absorpt_correction_type multi-scan
_exptl_absorpt_process_details 'REQAB (Rigaku, 1998)'
_exptl_crystal_colour colorless
_exptl_crystal_density_diffrn 1.454
_exptl_crystal_density_method 'not measured'
_exptl_crystal_description prism
_exptl_crystal_F_000 620.00
_exptl_crystal_size_max 0.250
_exptl_crystal_size_mid 0.250
_exptl_crystal_size_min 0.200
_refine_diff_density_max 0.408
_refine_diff_density_min -0.387
_refine_ls_abs_structure_details 'Flack, H. D. (1983), Acta Cryst. A39, 876-881.  1293 Friedel Pairs'
_refine_ls_abs_structure_Flack -0.025(6)
_refine_ls_extinction_method none
_refine_ls_goodness_of_fit_ref 0.951
_refine_ls_hydrogen_treatment constr
_refine_ls_number_parameters 379
_refine_ls_number_reflns 4528
_refine_ls_R_factor_gt 0.0257
_refine_ls_shift/su_max 0.033
_refine_ls_structure_factor_coef Fsqd
_refine_ls_weighting_details 'w = 1/[1.0000\s(Fo^2^)]/(4Fo^2^)'
_refine_ls_weighting_scheme calc
_refine_ls_wR_factor_ref 0.0250
_reflns_number_gt 3852
_reflns_number_total 4528
_reflns_threshold_expression F^2^>2.0\s(F^2^)
_cod_data_source_file ol301256q_si_001.cif
_cod_data_source_block imidazoline
_cod_depositor_comments 'Adding full bibliography for 1507838.cif.'
_cod_database_code 1507838

loop_
_symmetry_equiv_pos_site_id
_symmetry_equiv_pos_as_xyz
1 +X,+Y,+Z
2 -X,1/2+Y,-Z

loop_
_atom_site_label
_atom_site_type_symbol
_atom_site_fract_x
_atom_site_fract_y
_atom_site_fract_z
_atom_site_U_iso_or_equiv
_atom_site_adp_type
_atom_site_occupancy
_atom_site_symmetry_multiplicity
_atom_site_calc_flag
_atom_site_refinement_flags
Br39 Br 0.41620(3) 0.34114(3) -0.21465(3) 0.05065(9) Uani 1.0 2 d .
S6 S -0.08320(8) 0.05189(4) -0.02013(6) 0.02704(18) Uani 1.0 2 d .
O7 O 0.01327(19) -0.02026(10) -0.04813(14) 0.0343(5) Uani 1.0 2 d .
O8 O -0.2521(2) 0.03972(10) -0.01251(15) 0.0342(6) Uani 1.0 2 d .
O16 O 0.2671(2) -0.02104(10) 0.35566(14) 0.0353(6) Uani 1.0 2 d .
O17 O 0.18989(19) 0.08072(9) 0.47648(14) 0.0267(5) Uani 1.0 2 d .
N1 N 0.0162(3) 0.08812(12) 0.11325(17) 0.0213(6) Uani 1.0 2 d .
N3 N 0.0415(3) 0.17335(11) 0.28114(18) 0.0226(6) Uani 1.0 2 d .
N9 N -0.1550(3) 0.21403(13) -0.09958(19) 0.0326(7) Uani 1.0 2 d .
C2 C -0.0565(3) 0.14281(14) 0.1863(3) 0.0247(7) Uani 1.0 2 d .
C4 C 0.2088(3) 0.13204(13) 0.2859(2) 0.0195(7) Uani 1.0 2 d .
C5 C 0.1993(3) 0.09820(14) 0.1558(2) 0.0207(7) Uani 1.0 2 d .
C10 C -0.0775(3) 0.13976(15) -0.1223(2) 0.0255(7) Uani 1.0 2 d .
C11 C 0.0020(3) 0.12897(16) -0.2143(3) 0.0330(8) Uani 1.0 2 d .
C12 C -0.0001(4) 0.20260(17) -0.2906(3) 0.0400(9) Uani 1.0 2 d .
C13 C -0.0768(4) 0.27857(19) -0.2678(3) 0.0429(9) Uani 1.0 2 d .
C14 C -0.1503(4) 0.28210(17) -0.1732(3) 0.0422(9) Uani 1.0 2 d .
C15 C 0.2233(3) 0.05301(15) 0.3727(2) 0.0230(7) Uani 1.0 2 d .
C18 C 0.2150(3) 0.01950(13) 0.5734(2) 0.0215(7) Uani 1.0 2 d .
C19 C 0.0799(3) -0.03127(14) 0.5859(2) 0.0236(7) Uani 1.0 2 d .
C20 C 0.1065(3) -0.08587(14) 0.6879(3) 0.0269(7) Uani 1.0 2 d .
C21 C 0.2583(3) -0.08784(14) 0.7727(3) 0.0261(7) Uani 1.0 2 d .
C22 C 0.3871(3) -0.03532(14) 0.7559(2) 0.0257(7) Uani 1.0 2 d .
C23 C 0.3689(3) 0.02040(14) 0.6554(2) 0.0259(7) Uani 1.0 2 d .
C24 C -0.0835(3) -0.02642(17) 0.4979(3) 0.0385(8) Uani 1.0 2 d .
C25 C 0.2842(3) -0.14871(17) 0.88146(19) 0.0343(7) Uani 1.0 2 d .
C26 C 0.5091(3) 0.07677(17) 0.6353(3) 0.0399(9) Uani 1.0 2 d .
C27 C 0.3533(3) 0.19245(13) 0.3388(2) 0.0206(7) Uani 1.0 2 d .
C28 C 0.3313(3) 0.26876(14) 0.4020(3) 0.0281(7) Uani 1.0 2 d .
C29 C 0.4680(4) 0.32003(15) 0.4568(2) 0.0346(8) Uani 1.0 2 d .
C30 C 0.6259(4) 0.29513(16) 0.4495(3) 0.0353(8) Uani 1.0 2 d .
C31 C 0.6482(4) 0.21889(16) 0.3883(3) 0.0361(9) Uani 1.0 2 d .
C32 C 0.5132(3) 0.16780(15) 0.3330(3) 0.0274(7) Uani 1.0 2 d .
C33 C 0.2675(3) 0.16095(14) 0.0747(2) 0.0211(7) Uani 1.0 2 d .
C34 C 0.3748(3) 0.12862(15) 0.0072(3) 0.0270(7) Uani 1.0 2 d .
C35 C 0.4238(3) 0.18278(16) -0.0766(3) 0.0320(8) Uani 1.0 2 d .
C36 C 0.3643(3) 0.26904(16) -0.0923(2) 0.0275(8) Uani 1.0 2 d .
C37 C 0.2653(3) 0.30322(15) -0.0220(2) 0.0305(7) Uani 1.0 2 d .
C38 C 0.2178(3) 0.24889(13) 0.0603(2) 0.0245(7) Uani 1.0 2 d .
H1 H -0.1697 0.1558 0.1668 0.0302 Uiso 1.0 2 calc R
H2 H 0.2535 0.0400 0.1585 0.0256 Uiso 1.0 2 calc R
H3 H 0.0544 0.0759 -0.2252 0.0389 Uiso 1.0 2 calc R
H4 H 0.0492 0.1992 -0.3556 0.0474 Uiso 1.0 2 calc R
H5 H -0.0788 0.3282 -0.3167 0.0500 Uiso 1.0 2 calc R
H6 H -0.1998 0.3353 -0.1588 0.0488 Uiso 1.0 2 calc R
H7 H 0.0203 -0.1221 0.6992 0.0331 Uiso 1.0 2 calc R
H8 H 0.4885 -0.0370 0.8125 0.0298 Uiso 1.0 2 calc R
H9 H -0.0700 -0.0435 0.4180 0.0472 Uiso 1.0 2 calc R
H10 H -0.1622 -0.0670 0.5224 0.0474 Uiso 1.0 2 calc R
H11 H -0.1264 0.0345 0.4948 0.0469 Uiso 1.0 2 calc R
H12 H 0.3143 -0.1132 0.9553 0.0417 Uiso 1.0 2 calc R
H13 H 0.1808 -0.1812 0.8795 0.0412 Uiso 1.0 2 calc R
H14 H 0.3735 -0.1912 0.8798 0.0415 Uiso 1.0 2 calc R
H15 H 0.4756 0.1394 0.6302 0.0489 Uiso 1.0 2 calc R
H16 H 0.6067 0.0688 0.7024 0.0486 Uiso 1.0 2 calc R
H17 H 0.5369 0.0589 0.5600 0.0491 Uiso 1.0 2 calc R
H18 H 0.2252 0.2853 0.4078 0.0331 Uiso 1.0 2 calc R
H19 H 0.4530 0.3714 0.4983 0.0408 Uiso 1.0 2 calc R
H20 H 0.7171 0.3299 0.4858 0.0412 Uiso 1.0 2 calc R
H21 H 0.7549 0.2017 0.3845 0.0436 Uiso 1.0 2 calc R
H22 H 0.5289 0.1166 0.2914 0.0335 Uiso 1.0 2 calc R
H23 H 0.4133 0.0704 0.0181 0.0322 Uiso 1.0 2 calc R
H24 H 0.4958 0.1615 -0.1214 0.0385 Uiso 1.0 2 calc R
H25 H 0.2311 0.3623 -0.0305 0.0359 Uiso 1.0 2 calc R
H26 H 0.1508 0.2720 0.1078 0.0309 Uiso 1.0 2 calc R

loop_
_atom_site_aniso_label
_atom_site_aniso_U_11
_atom_site_aniso_U_22
_atom_site_aniso_U_33
_atom_site_aniso_U_12
_atom_site_aniso_U_13
_atom_site_aniso_U_23
Br39 0.04716(18) 0.06774(19) 0.04067(17) 0.00224(17) 0.01759(14) 0.02577(17)
S6 0.0295(4) 0.0238(3) 0.0263(4) -0.0017(3) 0.0036(3) -0.0032(3)
O7 0.0438(12) 0.0273(9) 0.0300(10) 0.0027(8) 0.0054(9) -0.0063(8)
O8 0.0237(10) 0.0360(11) 0.0409(12) -0.0108(8) 0.0035(9) 0.0041(9)
O16 0.0571(13) 0.0232(9) 0.0285(10) 0.0096(9) 0.0161(10) -0.0011(8)
O17 0.0441(11) 0.0198(8) 0.0199(9) -0.0005(8) 0.0150(9) 0.0028(7)
N1 0.0209(12) 0.0245(10) 0.0191(11) -0.0026(8) 0.0062(10) -0.0054(9)
N3 0.0254(12) 0.0212(10) 0.0216(12) 0.0018(9) 0.0066(10) 0.0001(9)
N9 0.0269(13) 0.0313(12) 0.0401(14) 0.0025(9) 0.0092(12) 0.0030(11)
C2 0.0252(15) 0.0197(12) 0.0318(15) 0.0018(10) 0.0120(13) 0.0063(11)
C4 0.0199(13) 0.0202(12) 0.0187(13) 0.0024(10) 0.0049(11) 0.0001(10)
C5 0.0246(14) 0.0185(12) 0.0208(13) 0.0021(10) 0.0089(11) -0.0032(10)
C10 0.0269(15) 0.0259(13) 0.0201(13) -0.0006(11) -0.0014(12) -0.0022(11)
C11 0.0346(16) 0.0343(15) 0.0300(16) -0.0004(12) 0.0075(14) -0.0097(12)
C12 0.058(2) 0.0421(16) 0.0186(14) -0.0039(15) 0.0070(14) 0.0037(13)
C13 0.0464(19) 0.0451(17) 0.0323(17) -0.0066(14) -0.0004(15) 0.0148(13)
C14 0.0302(16) 0.0324(15) 0.059(2) 0.0072(12) 0.0003(15) 0.0052(15)
C15 0.0229(13) 0.0220(12) 0.0237(13) -0.0017(10) 0.0046(11) -0.0037(11)
C18 0.0308(15) 0.0185(11) 0.0166(13) 0.0007(10) 0.0081(12) 0.0025(10)
C19 0.0261(15) 0.0262(13) 0.0190(13) 0.0002(11) 0.0066(12) -0.0023(10)
C20 0.0334(16) 0.0227(12) 0.0270(15) -0.0051(11) 0.0121(13) 0.0017(11)
C21 0.0359(16) 0.0225(12) 0.0225(14) 0.0029(11) 0.0120(13) -0.0009(11)
C22 0.0250(15) 0.0287(13) 0.0226(14) 0.0004(11) 0.0043(12) 0.0007(11)
C23 0.0344(16) 0.0217(12) 0.0240(14) -0.0039(11) 0.0114(13) -0.0011(11)
C24 0.0326(16) 0.0469(16) 0.0360(16) -0.0031(13) 0.0082(14) 0.0093(14)
C25 0.0471(16) 0.0283(13) 0.0283(13) 0.0038(14) 0.0103(12) 0.0108(13)
C26 0.0369(17) 0.0500(18) 0.0341(17) -0.0144(13) 0.0110(14) -0.0034(13)
C27 0.0239(14) 0.0221(12) 0.0163(12) -0.0021(10) 0.0059(11) 0.0041(10)
C28 0.0343(16) 0.0221(13) 0.0279(15) -0.0019(11) 0.0072(13) 0.0001(11)
C29 0.0522(18) 0.0259(15) 0.0250(14) -0.0079(12) 0.0077(13) -0.0017(11)
C30 0.0430(18) 0.0344(15) 0.0267(15) -0.0144(12) 0.0046(14) -0.0001(12)
C31 0.0313(17) 0.0464(17) 0.0316(16) -0.0052(13) 0.0093(14) 0.0090(14)
C32 0.0305(15) 0.0292(13) 0.0234(14) -0.0037(12) 0.0083(13) -0.0021(11)
C33 0.0176(13) 0.0249(13) 0.0209(14) 0.0006(10) 0.0049(11) -0.0012(11)
C34 0.0256(15) 0.0306(14) 0.0262(14) 0.0013(11) 0.0090(13) -0.0011(11)
C35 0.0277(16) 0.0496(17) 0.0202(14) 0.0026(12) 0.0084(12) -0.0008(12)
C36 0.0226(14) 0.0364(15) 0.0228(15) -0.0036(11) 0.0042(12) 0.0072(11)
C37 0.0315(15) 0.0271(13) 0.0314(15) 0.0021(11) 0.0043(13) 0.0027(11)
C38 0.0249(14) 0.0277(13) 0.0241(14) 0.0009(11) 0.0124(12) -0.0046(11)

loop_
_atom_type_symbol
_atom_type_description
_atom_type_scat_dispersion_real
_atom_type_scat_dispersion_imag
_atom_type_scat_source
C C 0.003 0.002
;
International Tables for Crystallography
(1992, Vol. C, Tables 4.2.6.8 and 6.1.1.4)
;
H H 0.000 0.000
;
International Tables for Crystallography
(1992, Vol. C, Table 6.1.1.4)
;
N N 0.006 0.003
;
International Tables for Crystallography
(1992, Vol. C, Tables 4.2.6.8 and 6.1.1.4)
;
S S 0.125 0.123
;
International Tables for Crystallography
(1992, Vol. C, Tables 4.2.6.8 and 6.1.1.4)
;
Br Br -0.290 2.459
;
International Tables for Crystallography
(1992, Vol. C, Tables 4.2.6.8 and 6.1.1.4)
;
O O 0.011 0.006
;
International Tables for Crystallography
(1992, Vol. C, Tables 4.2.6.8 and 6.1.1.4)
;

loop_
_geom_angle_atom_site_label_1
_geom_angle_atom_site_label_2
_geom_angle_atom_site_label_3
_geom_angle
_geom_angle_publ_flag
O7 S6 O8 121.45(10) yes
O7 S6 N1 106.07(10) yes
O7 S6 C10 108.38(12) yes
O8 S6 N1 105.44(11) yes
O8 S6 C10 108.31(11) yes
N1 S6 C10 106.20(11) yes
C15 O17 C18 117.74(17) yes
S6 N1 C2 123.75(15) yes
S6 N1 C5 125.75(17) yes
C2 N1 C5 107.00(17) yes
C2 N3 C4 105.99(19) yes
C10 N9 C14 115.5(3) yes
N1 C2 N3 116.2(2) yes
N3 C4 C5 105.23(16) yes
N3 C4 C15 105.87(19) yes
N3 C4 C27 113.56(17) yes
C5 C4 C15 110.09(17) yes
C5 C4 C27 115.8(2) yes
C15 C4 C27 105.86(17) yes
N1 C5 C4 99.36(19) yes
N1 C5 C33 111.12(17) yes
C4 C5 C33 115.95(18) yes
S6 C10 N9 113.8(2) yes
S6 C10 C11 120.56(19) yes
N9 C10 C11 125.6(3) yes
C10 C11 C12 116.3(3) yes
C11 C12 C13 118.6(3) yes
C12 C13 C14 120.1(3) yes
N9 C14 C13 123.9(3) yes
O16 C15 O17 124.2(3) yes
O16 C15 C4 126.4(3) yes
O17 C15 C4 109.23(19) yes
O17 C18 C19 117.70(18) yes
O17 C18 C23 117.5(2) yes
C19 C18 C23 124.5(2) yes
C18 C19 C20 115.86(19) yes
C18 C19 C24 122.0(2) yes
C20 C19 C24 122.2(3) yes
C19 C20 C21 122.0(3) yes
C20 C21 C22 119.4(3) yes
C20 C21 C25 120.8(3) yes
C22 C21 C25 119.8(2) yes
C21 C22 C23 121.4(2) yes
C18 C23 C22 116.8(3) yes
C18 C23 C26 121.3(2) yes
C22 C23 C26 121.8(2) yes
C4 C27 C28 121.1(3) yes
C4 C27 C32 119.5(2) yes
C28 C27 C32 119.2(2) yes
C27 C28 C29 120.0(3) yes
C28 C29 C30 120.1(3) yes
C29 C30 C31 119.9(3) yes
C30 C31 C32 120.4(3) yes
C27 C32 C31 120.3(3) yes
C5 C33 C34 119.8(2) yes
C5 C33 C38 121.5(3) yes
C34 C33 C38 118.5(3) yes
C33 C34 C35 120.3(3) yes
C34 C35 C36 119.1(3) yes
Br39 C36 C35 119.7(2) yes
Br39 C36 C37 119.15(18) yes
C35 C36 C37 121.1(3) yes
C36 C37 C38 119.0(3) yes
C33 C38 C37 121.7(3) yes

loop_
_geom_bond_atom_site_label_1
_geom_bond_atom_site_label_2
_geom_bond_distance
_geom_bond_publ_flag
Br39 C36 1.898(3) yes
S6 O7 1.4270(18) yes
S6 O8 1.4313(19) yes
S6 N1 1.6443(19) yes
S6 C10 1.772(3) yes
O16 C15 1.201(3) yes
O17 C15 1.347(3) yes
O17 C18 1.418(3) yes
N1 C2 1.405(4) yes
N1 C5 1.485(3) yes
N3 C2 1.275(3) yes
N3 C4 1.506(3) yes
N9 C10 1.343(4) yes
N9 C14 1.331(4) yes
C4 C5 1.557(4) yes
C4 C15 1.534(4) yes
C4 C27 1.509(3) yes
C5 C33 1.521(4) yes
C10 C11 1.376(4) yes
C11 C12 1.407(4) yes
C12 C13 1.362(4) yes
C13 C14 1.361(5) yes
C18 C19 1.388(4) yes
C18 C23 1.390(3) yes
C19 C20 1.401(4) yes
C19 C24 1.483(3) yes
C20 C21 1.393(3) yes
C21 C22 1.376(4) yes
C21 C25 1.518(4) yes
C22 C23 1.401(4) yes
C23 C26 1.497(4) yes
C27 C28 1.390(4) yes
C27 C32 1.389(4) yes
C28 C29 1.389(4) yes
C29 C30 1.380(4) yes
C30 C31 1.378(4) yes
C31 C32 1.379(4) yes
C33 C34 1.394(4) yes
C33 C38 1.383(3) yes
C34 C35 1.388(4) yes
C35 C36 1.384(4) yes
C36 C37 1.375(4) yes
C37 C38 1.372(4) yes

loop_
_cod_related_entry_id
_cod_related_entry_database
_cod_related_entry_code
1 ChemSpider 30651940
